data_7112067
loop_
_publ_author_name
'Iain D. Roy'
'Alan R. Burns'
'Graham Pattison'
'Boris Michel'
'Alexandra J. Parker'
'Hon Wai Lam'

_publ_section_title
;
 A second-generation ligand for the enantioselective rhodium-catalyzed
 addition of arylboronic acids to alkenylazaarenes
;
_journal_name_full Chem.Commun.
_journal_page_first 2865
_journal_paper_doi 10.1039/c4cc00340c
_journal_volume 50
_journal_year 2014
_chemical_absolute_configuration ad
_chemical_formula_moiety 'C23 H19 Cl N2 O'
_chemical_formula_sum 'C23 H19 Cl N2 O'
_chemical_formula_weight 374.85
_chemical_name_systematic
;
 ?
;
_space_group_IT_number 4
_symmetry_cell_setting monoclinic
_symmetry_space_group_name_Hall 'P 2yb'
_symmetry_space_group_name_H-M 'P 1 21 1'
_atom_sites_solution_hydrogens difmap
_atom_sites_solution_primary direct
_atom_sites_solution_secondary difmap
_audit_creation_method SHELXL-97
_cell_angle_alpha 90.00
_cell_angle_beta 95.440(3)
_cell_angle_gamma 90.00
_cell_formula_units_Z 4
_cell_length_a 10.8341(4)
_cell_length_b 5.9521(2)
_cell_length_c 28.9285(10)
_cell_measurement_reflns_used 4124
_cell_measurement_temperature 120(2)
_cell_measurement_theta_max 51.5529
_cell_measurement_theta_min 3.0665
_cell_volume 1857.07(11)
_computing_cell_refinement 'CrysAlisPro (Agilent Technologies, 2011)'
_computing_data_collection 'CrysAlisPro (Agilent Technologies, 2011)'
_computing_data_reduction 'CrysAlisPro (Agilent Technologies, 2011)'
_computing_molecular_graphics 'ORTEP3 for Windows (Farrugia, 1997)'
_computing_publication_material 'SHELXTL (Sheldrick, 2008) and local programs'
_computing_structure_refinement 'SHELXTL (Sheldrick, 2008)'
_computing_structure_solution 'SHELXTL (Sheldrick, 2008)'
_diffrn_ambient_temperature 120(2)
_diffrn_detector_area_resol_mean 10.3147
_diffrn_measured_fraction_theta_full 0.989
_diffrn_measured_fraction_theta_max 0.989
_diffrn_measurement_device_type 'Agilent Technologies SuperNova'
_diffrn_measurement_method '\w scans'
_diffrn_radiation_monochromator 'mirror optics'
_diffrn_radiation_source microsource
_diffrn_radiation_type CuK\a
_diffrn_radiation_wavelength 1.54184
_diffrn_reflns_av_R_equivalents 0.0244
_diffrn_reflns_av_sigmaI/netI 0.0340
_diffrn_reflns_limit_h_max 11
_diffrn_reflns_limit_h_min -10
_diffrn_reflns_limit_k_max 6
_diffrn_reflns_limit_k_min -5
_diffrn_reflns_limit_l_max 29
_diffrn_reflns_limit_l_min -29
_diffrn_reflns_number 8481
_diffrn_reflns_theta_full 51.61
_diffrn_reflns_theta_max 51.61
_diffrn_reflns_theta_min 3.07
_exptl_absorpt_coefficient_mu 1.932
_exptl_absorpt_correction_T_max 0.9390
_exptl_absorpt_correction_T_min 0.3629
_exptl_absorpt_correction_type gaussian
_exptl_absorpt_process_details
;
CrysAlisPro, Agilent Technologies,
Version 1.171.35.21 (release 20-01-2012 CrysAlis171 .NET)
(compiled Jan 23 2012,18:06:46)
Numerical absorption correction based on gaussian integration over
   a multifaceted crystal model
;
_exptl_crystal_colour colourless
_exptl_crystal_density_diffrn 1.341
_exptl_crystal_density_method 'not measured'
_exptl_crystal_description needle
_exptl_crystal_F_000 784
_exptl_crystal_size_max 0.66
_exptl_crystal_size_mid 0.06
_exptl_crystal_size_min 0.03
_refine_diff_density_max 0.129
_refine_diff_density_min -0.217
_refine_diff_density_rms 0.035
_refine_ls_abs_structure_details 'Flack H D (1983), Acta Cryst. A39, 876-881; 1394 Friedel pairs'
_refine_ls_abs_structure_Flack -0.01(2)
_refine_ls_extinction_method none
_refine_ls_goodness_of_fit_ref 1.084
_refine_ls_hydrogen_treatment constr
_refine_ls_matrix_type full
_refine_ls_number_parameters 490
_refine_ls_number_reflns 3657
_refine_ls_number_restraints 1
_refine_ls_restrained_S_all 1.084
_refine_ls_R_factor_all 0.0537
_refine_ls_R_factor_gt 0.0423
_refine_ls_shift/su_max 0.001
_refine_ls_shift/su_mean 0.000
_refine_ls_structure_factor_coef Fsqd
_refine_ls_weighting_details 'calc w=1/[\s^2^(Fo^2^)+(0.0543P)^2^+0.4492P] where P=(Fo^2^+2Fc^2^)/3'
_refine_ls_weighting_scheme calc
_refine_ls_wR_factor_gt 0.1019
_refine_ls_wR_factor_ref 0.1109
_reflns_number_gt 3127
_reflns_number_total 3657
_reflns_threshold_expression I>2\s(I)
_cod_data_source_file c4cc00340c.txt
_cod_data_source_block hl2026
_cod_original_cell_volume 1857.06(11)
_cod_original_sg_symbol_H-M 'P 21'
_cod_database_code 7112067

loop_
_symmetry_equiv_pos_as_xyz
'x, y, z'
'-x, y+1/2, -z'

loop_
_atom_site_label
_atom_site_type_symbol
_atom_site_fract_x
_atom_site_fract_y
_atom_site_fract_z
_atom_site_U_iso_or_equiv
_atom_site_adp_type
_atom_site_occupancy
_atom_site_symmetry_multiplicity
_atom_site_calc_flag
_atom_site_refinement_flags
Cl1 Cl 0.40306(12) 0.6149(3) 0.44216(5) 0.0808(5) Uani 1 1 d .
O1 O 0.9677(3) -0.0222(7) 0.25732(11) 0.0563(10) Uani 1 1 d .
N1 N 0.9427(5) -0.3894(10) 0.26227(17) 0.0715(14) Uani 1 1 d .
N2 N 0.8625(5) -0.2832(9) 0.29127(17) 0.0726(16) Uani 1 1 d .
C1 C 1.0026(6) -0.2315(12) 0.24312(18) 0.0637(18) Uani 1 1 d .
C2 C 0.8800(5) -0.0692(11) 0.28697(19) 0.0592(16) Uani 1 1 d .
C3 C 0.8158(5) 0.1158(12) 0.30856(16) 0.0614(16) Uani 1 1 d .
H3A H 0.7356 0.1458 0.2902 0.074 Uiso 1 1 calc R
H3B H 0.8667 0.2539 0.3084 0.074 Uiso 1 1 calc R
C4 C 0.7924(4) 0.0572(9) 0.35887(15) 0.0548(14) Uani 1 1 d .
H4 H 0.7608 -0.1007 0.3584 0.066 Uiso 1 1 calc R
C5 C 0.6942(5) 0.2008(10) 0.37782(19) 0.0560(16) Uani 1 1 d .
C6 C 0.6335(4) 0.1204(11) 0.41487(17) 0.0573(14) Uani 1 1 d .
H6 H 0.6546 -0.0242 0.4271 0.069 Uiso 1 1 calc R
C7 C 0.5439(5) 0.2435(10) 0.43440(19) 0.0614(16) Uani 1 1 d .
H7 H 0.5031 0.1841 0.4594 0.074 Uiso 1 1 calc R
C8 C 0.5147(4) 0.4549(11) 0.4169(2) 0.0620(17) Uani 1 1 d .
C9 C 0.5733(5) 0.5419(11) 0.38052(19) 0.0670(18) Uani 1 1 d .
H9 H 0.5524 0.6873 0.3687 0.080 Uiso 1 1 calc R
C10 C 0.6627(5) 0.4159(11) 0.36146(19) 0.0620(17) Uani 1 1 d .
H10 H 0.7036 0.4768 0.3367 0.074 Uiso 1 1 calc R
C11 C 0.9099(4) 0.0606(9) 0.39214(14) 0.0484(13) Uani 1 1 d .
C12 C 0.9852(4) 0.2506(9) 0.39653(16) 0.0481(14) Uani 1 1 d .
H12 H 0.9655 0.3776 0.3773 0.058 Uiso 1 1 calc R
C13 C 1.0888(4) 0.2560(10) 0.42874(16) 0.0478(13) Uani 1 1 d .
H13 H 1.1399 0.3861 0.4309 0.057 Uiso 1 1 calc R
C14 C 1.1191(4) 0.0751(9) 0.45782(15) 0.0459(13) Uani 1 1 d .
C15 C 1.0425(4) -0.1109(10) 0.45372(17) 0.0500(14) Uani 1 1 d .
H15 H 1.0605 -0.2360 0.4736 0.060 Uiso 1 1 calc R
C16 C 0.9406(5) -0.1188(10) 0.42142(17) 0.0528(15) Uani 1 1 d .
H16 H 0.8905 -0.2500 0.4192 0.063 Uiso 1 1 calc R
C17 C 1.2311(4) 0.0821(10) 0.49315(16) 0.0606(16) Uani 1 1 d .
H17A H 1.3023 0.0149 0.4798 0.091 Uiso 1 1 calc R
H17B H 1.2136 -0.0025 0.5208 0.091 Uiso 1 1 calc R
H17C H 1.2501 0.2384 0.5017 0.091 Uiso 1 1 calc R
C18 C 1.0992(5) -0.2493(10) 0.21183(16) 0.0523(15) Uani 1 1 d .
C19 C 1.1793(5) -0.0700(10) 0.20640(16) 0.0562(15) Uani 1 1 d .
H19 H 1.1687 0.0681 0.2220 0.067 Uiso 1 1 calc R
C20 C 1.2746(6) -0.0949(11) 0.17798(18) 0.0677(18) Uani 1 1 d .
H20 H 1.3302 0.0254 0.1740 0.081 Uiso 1 1 calc R
C21 C 1.2873(6) -0.2982(13) 0.15551(19) 0.0716(19) Uani 1 1 d .
H21 H 1.3532 -0.3171 0.1364 0.086 Uiso 1 1 calc R
C22 C 1.2069(7) -0.4720(13) 0.16036(19) 0.0750(18) Uani 1 1 d .
H22 H 1.2169 -0.6090 0.1443 0.090 Uiso 1 1 calc R
C23 C 1.1124(6) -0.4505(11) 0.18818(18) 0.0667(17) Uani 1 1 d .
H23 H 1.0564 -0.5712 0.1913 0.080 Uiso 1 1 calc R
Cl51 Cl 1.25864(11) -0.4935(3) 0.00140(5) 0.0698(4) Uani 1 1 d .
O51 O 1.5406(3) -0.4199(8) 0.24053(12) 0.0631(11) Uani 1 1 d .
N51 N 1.5602(5) -0.0500(9) 0.23626(16) 0.0717(15) Uani 1 1 d .
N52 N 1.6397(5) -0.1553(10) 0.20616(17) 0.0758(16) Uani 1 1 d .
C51 C 1.5049(5) -0.2112(12) 0.25520(17) 0.0576(17) Uani 1 1 d .
C52 C 1.6253(6) -0.3669(14) 0.20991(19) 0.0685(18) Uani 1 1 d .
C53 C 1.6886(5) -0.5522(12) 0.18827(18) 0.0690(19) Uani 1 1 d .
H53A H 1.6362 -0.6885 0.1879 0.083 Uiso 1 1 calc R
H53B H 1.7677 -0.5854 0.2071 0.083 Uiso 1 1 calc R
C54 C 1.7155(4) -0.4951(10) 0.13838(15) 0.0597(15) Uani 1 1 d .
H54 H 1.7481 -0.3379 0.1391 0.072 Uiso 1 1 calc R
C55 C 1.5966(4) -0.4942(10) 0.10551(15) 0.0499(13) Uani 1 1 d .
C56 C 1.5182(4) -0.6777(10) 0.10063(16) 0.0524(15) Uani 1 1 d .
H56 H 1.5359 -0.8060 0.1197 0.063 Uiso 1 1 calc R
C57 C 1.4158(4) -0.6790(10) 0.06906(17) 0.0500(14) Uani 1 1 d .
H57 H 1.3640 -0.8080 0.0660 0.060 Uiso 1 1 calc R
C58 C 1.3882(4) -0.4942(10) 0.04186(15) 0.0498(13) Uani 1 1 d .
C59 C 1.4633(5) -0.3065(9) 0.04562(17) 0.0534(15) Uani 1 1 d .
H59 H 1.4443 -0.1790 0.0265 0.064 Uiso 1 1 calc R
C60 C 1.5668(5) -0.3064(9) 0.07769(17) 0.0535(16) Uani 1 1 d .
H60 H 1.6182 -0.1769 0.0808 0.064 Uiso 1 1 calc R
C61 C 1.8133(5) -0.6410(10) 0.11936(18) 0.0529(16) Uani 1 1 d .
C62 C 1.8441(5) -0.8537(12) 0.13640(19) 0.0638(18) Uani 1 1 d .
H62 H 1.8026 -0.9145 0.1611 0.077 Uiso 1 1 calc R
C63 C 1.9354(5) -0.9776(12) 0.11742(18) 0.0661(17) Uani 1 1 d .
H63 H 1.9553 -1.1228 0.1296 0.079 Uiso 1 1 calc R
C64 C 1.9988(5) -0.8966(11) 0.08116(19) 0.0639(17) Uani 1 1 d .
C65 C 1.9668(5) -0.6805(11) 0.06521(19) 0.0628(17) Uani 1 1 d .
H65 H 2.0095 -0.6168 0.0412 0.075 Uiso 1 1 calc R
C66 C 1.8759(5) -0.5585(11) 0.08326(18) 0.0606(16) Uani 1 1 d .
H66 H 1.8551 -0.4142 0.0708 0.073 Uiso 1 1 calc R
C67 C 2.0982(4) -1.0333(11) 0.06090(18) 0.0700(18) Uani 1 1 d .
H67A H 2.1273 -0.9528 0.0344 0.105 Uiso 1 1 calc R
H67B H 2.0640 -1.1792 0.0505 0.105 Uiso 1 1 calc R
H67C H 2.1677 -1.0567 0.0846 0.105 Uiso 1 1 calc R
C68 C 1.4098(5) -0.1972(12) 0.28717(17) 0.0632(18) Uani 1 1 d .
C69 C 1.3957(5) 0.0039(12) 0.31078(18) 0.0662(17) Uani 1 1 d .
H69 H 1.4503 0.1257 0.3066 0.079 Uiso 1 1 calc R
C70 C 1.3028(6) 0.0282(13) 0.34027(18) 0.0744(18) Uani 1 1 d .
H70 H 1.2941 0.1650 0.3565 0.089 Uiso 1 1 calc R
C71 C 1.2227(6) -0.1496(15) 0.3457(2) 0.079(2) Uani 1 1 d .
H71 H 1.1580 -0.1335 0.3655 0.095 Uiso 1 1 calc R
C72 C 1.2364(6) -0.3489(13) 0.32277(19) 0.0720(19) Uani 1 1 d .
H72 H 1.1814 -0.4701 0.3269 0.086 Uiso 1 1 calc R
C73 C 1.3304(5) -0.3743(12) 0.29354(17) 0.0646(16) Uani 1 1 d .
H73 H 1.3400 -0.5129 0.2780 0.077 Uiso 1 1 calc R

loop_
_atom_site_aniso_label
_atom_site_aniso_U_11
_atom_site_aniso_U_22
_atom_site_aniso_U_33
_atom_site_aniso_U_23
_atom_site_aniso_U_13
_atom_site_aniso_U_12
Cl1 0.0571(8) 0.0631(11) 0.1169(11) 0.0162(11) -0.0188(8) 0.0037(8)
O1 0.078(2) 0.047(3) 0.0408(19) 0.004(2) -0.0109(18) -0.020(2)
N1 0.094(4) 0.050(4) 0.067(3) 0.000(3) -0.013(3) -0.030(3)
N2 0.093(4) 0.047(4) 0.077(4) -0.007(3) 0.001(3) -0.024(3)
C1 0.098(5) 0.037(4) 0.049(3) 0.003(4) -0.028(3) -0.025(4)
C2 0.080(4) 0.040(5) 0.053(4) -0.004(3) -0.016(3) -0.027(3)
C3 0.073(4) 0.051(4) 0.056(3) 0.008(4) -0.014(3) -0.026(4)
C4 0.066(3) 0.031(4) 0.064(3) 0.004(3) -0.010(3) -0.014(3)
C5 0.054(3) 0.048(5) 0.062(4) 0.013(3) -0.021(3) -0.019(3)
C6 0.042(3) 0.047(4) 0.078(4) 0.015(4) -0.018(3) -0.006(3)
C7 0.047(3) 0.052(4) 0.081(4) 0.024(4) -0.020(3) -0.010(3)
C8 0.035(3) 0.050(5) 0.095(4) 0.002(4) -0.024(3) 0.004(3)
C9 0.061(4) 0.053(5) 0.080(4) 0.022(4) -0.032(3) -0.021(4)
C10 0.065(4) 0.052(5) 0.065(4) 0.013(4) -0.018(3) -0.020(3)
C11 0.052(3) 0.044(4) 0.048(3) 0.005(3) -0.003(2) -0.009(3)
C12 0.054(3) 0.032(3) 0.057(3) 0.013(3) -0.004(3) -0.011(3)
C13 0.043(3) 0.043(4) 0.058(3) 0.000(3) 0.007(3) -0.011(3)
C14 0.040(3) 0.045(4) 0.053(3) -0.004(3) 0.008(2) 0.006(3)
C15 0.053(3) 0.050(4) 0.048(3) 0.014(3) 0.015(3) 0.008(3)
C16 0.055(3) 0.040(4) 0.063(3) 0.011(3) 0.004(3) -0.009(3)
C17 0.046(3) 0.068(4) 0.067(3) -0.014(3) 0.000(2) 0.013(3)
C18 0.083(4) 0.043(4) 0.027(3) 0.005(3) -0.015(3) -0.013(3)
C19 0.090(4) 0.041(4) 0.033(3) 0.008(3) -0.017(3) -0.012(4)
C20 0.098(5) 0.056(5) 0.046(4) 0.023(3) -0.009(3) -0.007(4)
C21 0.112(5) 0.055(5) 0.045(3) 0.012(4) -0.002(3) 0.003(4)
C22 0.124(5) 0.052(5) 0.045(3) 0.013(4) -0.014(4) -0.002(5)
C23 0.098(4) 0.053(5) 0.043(3) 0.009(4) -0.029(3) -0.012(4)
Cl51 0.0498(7) 0.0820(11) 0.0762(8) -0.0025(9) -0.0017(6) 0.0185(8)
O51 0.084(3) 0.056(3) 0.045(2) 0.011(2) -0.0159(19) -0.035(3)
N51 0.100(4) 0.065(4) 0.050(3) -0.002(3) 0.003(3) -0.041(3)
N52 0.104(4) 0.064(4) 0.058(3) 0.006(3) -0.002(3) -0.045(3)
C51 0.079(4) 0.051(5) 0.039(3) 0.010(4) -0.015(3) -0.031(4)
C52 0.094(5) 0.059(5) 0.049(4) 0.007(4) -0.010(3) -0.035(4)
C53 0.090(4) 0.056(5) 0.056(4) 0.011(4) -0.018(3) -0.031(4)
C54 0.072(3) 0.052(4) 0.053(3) 0.012(3) -0.008(3) -0.031(3)
C55 0.063(3) 0.042(4) 0.044(3) 0.002(3) 0.001(2) -0.011(3)
C56 0.057(3) 0.046(4) 0.053(3) 0.003(3) -0.001(3) -0.010(3)
C57 0.047(3) 0.043(4) 0.060(3) -0.007(3) 0.002(3) -0.004(3)
C58 0.047(3) 0.052(4) 0.050(3) 0.001(3) 0.004(2) 0.003(3)
C59 0.063(4) 0.044(4) 0.055(3) 0.009(3) 0.014(3) 0.008(3)
C60 0.062(4) 0.043(4) 0.056(3) 0.002(3) 0.012(3) -0.017(3)
C61 0.051(3) 0.042(4) 0.060(4) 0.008(3) -0.022(3) -0.020(3)
C62 0.064(4) 0.058(5) 0.063(4) 0.015(4) -0.025(3) -0.030(4)
C63 0.065(4) 0.052(4) 0.073(4) 0.019(4) -0.038(3) -0.019(4)
C64 0.046(3) 0.060(5) 0.080(4) 0.034(4) -0.027(3) -0.018(3)
C65 0.040(3) 0.066(5) 0.079(4) 0.027(4) -0.014(3) -0.011(3)
C66 0.046(3) 0.061(4) 0.072(4) 0.026(4) -0.013(3) -0.016(3)
C67 0.040(3) 0.062(5) 0.103(4) 0.033(4) -0.023(3) 0.000(3)
C68 0.085(4) 0.060(5) 0.039(3) 0.022(4) -0.022(3) -0.033(4)
C69 0.094(4) 0.057(5) 0.043(3) 0.011(4) -0.016(3) -0.026(4)
C70 0.113(5) 0.063(5) 0.043(3) 0.009(3) -0.016(3) -0.022(4)
C71 0.113(5) 0.077(6) 0.044(4) 0.023(4) -0.006(3) -0.013(5)
C72 0.085(5) 0.078(6) 0.050(4) 0.026(4) -0.010(3) -0.023(4)
C73 0.083(4) 0.060(4) 0.045(3) 0.018(4) -0.024(3) -0.018(4)

loop_
_atom_type_symbol
_atom_type_description
_atom_type_scat_dispersion_real
_atom_type_scat_dispersion_imag
_atom_type_scat_source
C C 0.0181 0.0091 'International Tables Vol C Tables 4.2.6.8 and 6.1.1.4'
H H 0.0000 0.0000 'International Tables Vol C Tables 4.2.6.8 and 6.1.1.4'
N N 0.0311 0.0180 'International Tables Vol C Tables 4.2.6.8 and 6.1.1.4'
O O 0.0492 0.0322 'International Tables Vol C Tables 4.2.6.8 and 6.1.1.4'
Cl Cl 0.3639 0.7018 'International Tables Vol C Tables 4.2.6.8 and 6.1.1.4'

loop_
_geom_angle_atom_site_label_1
_geom_angle_atom_site_label_2
_geom_angle_atom_site_label_3
_geom_angle
C1 O1 C2 103.2(5)
N2 N1 C1 106.9(6)
N1 N2 C2 106.2(5)
O1 C1 N1 111.5(6)
O1 C1 C18 119.2(5)
N1 C1 C18 129.3(7)
O1 C2 N2 112.2(6)
O1 C2 C3 119.8(5)
N2 C2 C3 127.9(6)
C2 C3 H3A 109.4
C2 C3 H3B 109.4
C2 C3 C4 111.0(5)
H3A C3 H3B 108.0
H3A C3 C4 109.4
H3B C3 C4 109.4
C3 C4 H4 106.6
C3 C4 C5 113.6(5)
C3 C4 C11 113.1(4)
H4 C4 C5 106.6
H4 C4 C11 106.6
C5 C4 C11 109.8(4)
C4 C5 C6 119.0(5)
C4 C5 C10 123.7(6)
C6 C5 C10 117.2(6)
C5 C6 H6 118.9
C5 C6 C7 122.3(6)
H6 C6 C7 118.9
C6 C7 H7 120.7
C6 C7 C8 118.6(6)
H7 C7 C8 120.7
Cl1 C8 C7 119.1(5)
Cl1 C8 C9 120.0(5)
C7 C8 C9 121.0(6)
C8 C9 H9 120.3
C8 C9 C10 119.4(6)
H9 C9 C10 120.3
C5 C10 C9 121.4(6)
C5 C10 H10 119.3
C9 C10 H10 119.3
C4 C11 C12 121.1(4)
C4 C11 C16 121.0(5)
C12 C11 C16 117.7(4)
C11 C12 H12 119.7
C11 C12 C13 120.6(5)
H12 C12 C13 119.7
C12 C13 H13 119.4
C12 C13 C14 121.2(5)
H13 C13 C14 119.4
C13 C14 C15 117.7(4)
C13 C14 C17 121.2(5)
C15 C14 C17 121.1(5)
C14 C15 H15 119.3
C14 C15 C16 121.4(5)
H15 C15 C16 119.3
C11 C16 C15 121.3(5)
C11 C16 H16 119.3
C15 C16 H16 119.3
C14 C17 H17A 109.5
C14 C17 H17B 109.5
C14 C17 H17C 109.5
H17A C17 H17B 109.5
H17A C17 H17C 109.5
H17B C17 H17C 109.5
C1 C18 C19 120.5(6)
C1 C18 C23 118.9(6)
C19 C18 C23 120.6(5)
C18 C19 H19 120.3
C18 C19 C20 119.4(6)
H19 C19 C20 120.3
C19 C20 H20 120.5
C19 C20 C21 118.9(6)
H20 C20 C21 120.5
C20 C21 H21 119.4
C20 C21 C22 121.3(6)
H21 C21 C22 119.4
C21 C22 H22 119.7
C21 C22 C23 120.6(7)
H22 C22 C23 119.7
C18 C23 C22 119.1(6)
C18 C23 H23 120.4
C22 C23 H23 120.4
C51 O51 C52 102.5(5)
N52 N51 C51 105.4(6)
N51 N52 C52 107.2(6)
O51 C51 N51 112.7(5)
O51 C51 C68 119.0(6)
N51 C51 C68 128.2(7)
O51 C52 N52 112.1(7)
O51 C52 C53 118.0(6)
N52 C52 C53 129.8(7)
C52 C53 H53A 109.3
C52 C53 H53B 109.3
C52 C53 C54 111.8(5)
H53A C53 H53B 107.9
H53A C53 C54 109.3
H53B C53 C54 109.3
C53 C54 H54 106.6
C53 C54 C55 111.3(4)
C53 C54 C61 114.6(5)
H54 C54 C55 106.6
H54 C54 C61 106.6
C55 C54 C61 110.7(4)
C54 C55 C56 122.3(5)
C54 C55 C60 119.8(5)
C56 C55 C60 117.8(4)
C55 C56 H56 119.2
C55 C56 C57 121.6(5)
H56 C56 C57 119.2
C56 C57 H57 120.1
C56 C57 C58 119.9(5)
H57 C57 C58 120.1
Cl51 C58 C57 120.4(4)
Cl51 C58 C59 118.9(4)
C57 C58 C59 120.7(4)
C58 C59 H59 120.4
C58 C59 C60 119.1(5)
H59 C59 C60 120.4
C55 C60 C59 120.9(5)
C55 C60 H60 119.6
C59 C60 H60 119.6
C54 C61 C62 123.2(5)
C54 C61 C66 118.7(5)
C62 C61 C66 118.1(6)
C61 C62 H62 120.0
C61 C62 C63 120.0(6)
H62 C62 C63 120.0
C62 C63 H63 118.8
C62 C63 C64 122.3(6)
H63 C63 C64 118.8
C63 C64 C65 116.2(6)
C63 C64 C67 121.7(6)
C65 C64 C67 122.0(5)
C64 C65 H65 119.1
C64 C65 C66 121.8(6)
H65 C65 C66 119.1
C61 C66 C65 121.4(6)
C61 C66 H66 119.3
C65 C66 H66 119.3
C64 C67 H67A 109.5
C64 C67 H67B 109.5
C64 C67 H67C 109.5
H67A C67 H67B 109.5
H67A C67 H67C 109.5
H67B C67 H67C 109.5
C51 C68 C69 118.6(6)
C51 C68 C73 121.9(7)
C69 C68 C73 119.4(6)
C68 C69 H69 119.7
C68 C69 C70 120.7(6)
H69 C69 C70 119.7
C69 C70 H70 120.4
C69 C70 C71 119.3(7)
H70 C70 C71 120.4
C70 C71 H71 119.8
C70 C71 C72 120.4(7)
H71 C71 C72 119.8
C71 C72 H72 119.8
C71 C72 C73 120.4(7)
H72 C72 C73 119.8
C68 C73 C72 119.9(7)
C68 C73 H73 120.1
C72 C73 H73 120.1

loop_
_geom_bond_atom_site_label_1
_geom_bond_atom_site_label_2
_geom_bond_distance
Cl1 C8 1.752(6)
O1 C1 1.376(7)
O1 C2 1.368(7)
N1 N2 1.413(6)
N1 C1 1.296(7)
N2 C2 1.296(7)
C1 C18 1.451(8)
C2 C3 1.473(8)
C3 H3A 0.990
C3 H3B 0.990
C3 C4 1.541(6)
C4 H4 1.000
C4 C5 1.508(7)
C4 C11 1.521(6)
C5 C6 1.394(7)
C5 C10 1.396(7)
C6 H6 0.950
C6 C7 1.379(7)
C7 H7 0.950
C7 C8 1.382(8)
C8 C9 1.381(7)
C9 H9 0.950
C9 C10 1.380(7)
C10 H10 0.950
C11 C12 1.393(7)
C11 C16 1.384(7)
C12 H12 0.950
C12 C13 1.390(6)
C13 H13 0.950
C13 C14 1.386(7)
C14 C15 1.382(7)
C14 C17 1.511(6)
C15 H15 0.950
C15 C16 1.378(6)
C16 H16 0.950
C17 H17A 0.980
C17 H17B 0.980
C17 H17C 0.980
C18 C19 1.394(7)
C18 C23 1.393(8)
C19 H19 0.950
C19 C20 1.387(7)
C20 H20 0.950
C20 C21 1.387(8)
C21 H21 0.950
C21 C22 1.368(8)
C22 H22 0.950
C22 C23 1.367(7)
C23 H23 0.950
Cl51 C58 1.740(5)
O51 C51 1.380(8)
O51 C52 1.371(7)
N51 N52 1.427(7)
N51 C51 1.282(7)
N52 C52 1.274(8)
C51 C68 1.450(8)
C52 C53 1.470(9)
C53 H53A 0.990
C53 H53B 0.990
C53 C54 1.537(6)
C54 H54 1.000
C54 C55 1.526(6)
C54 C61 1.513(7)
C55 C56 1.383(7)
C55 C60 1.397(7)
C56 H56 0.950
C56 C57 1.368(6)
C57 H57 0.950
C57 C58 1.369(7)
C58 C59 1.380(7)
C59 H59 0.950
C59 C60 1.386(6)
C60 H60 0.950
C61 C62 1.388(7)
C61 C66 1.388(7)
C62 H62 0.950
C62 C63 1.388(8)
C63 H63 0.950
C63 C64 1.393(7)
C64 C65 1.399(8)
C64 C67 1.511(8)
C65 H65 0.950
C65 C66 1.367(7)
C66 H66 0.950
C67 H67A 0.980
C67 H67B 0.980
C67 H67C 0.980
C68 C69 1.394(9)
C68 C73 1.384(8)
C69 H69 0.950
C69 C70 1.388(7)
C70 H70 0.950
C70 C71 1.386(9)
C71 H71 0.950
C71 C72 1.375(9)
C72 H72 0.950
C72 C73 1.392(7)
C73 H73 0.950

loop_
_geom_torsion_atom_site_label_1
_geom_torsion_atom_site_label_2
_geom_torsion_atom_site_label_3
_geom_torsion_atom_site_label_4
_geom_torsion
C1 N1 N2 C2 0.4(6)
N2 N1 C1 O1 -0.1(6)
N2 N1 C1 C18 177.5(5)
C2 O1 C1 N1 -0.2(5)
C2 O1 C1 C18 -178.1(4)
N1 N2 C2 O1 -0.6(6)
N1 N2 C2 C3 177.5(5)
C1 O1 C2 N2 0.5(6)
C1 O1 C2 C3 -177.8(4)
O1 C2 C3 C4 -143.0(4)
N2 C2 C3 C4 39.0(8)
C2 C3 C4 C5 -161.8(4)
C2 C3 C4 C11 72.2(6)
C3 C4 C5 C6 157.7(4)
C3 C4 C5 C10 -24.6(7)
C11 C4 C5 C6 -74.5(6)
C11 C4 C5 C10 103.1(5)
C4 C5 C6 C7 179.1(4)
C10 C5 C6 C7 1.4(7)
C5 C6 C7 C8 -0.9(8)
C6 C7 C8 Cl1 -178.8(4)
C6 C7 C8 C9 0.3(7)
Cl1 C8 C9 C10 178.9(4)
C7 C8 C9 C10 -0.2(8)
C8 C9 C10 C5 0.8(8)
C4 C5 C10 C9 -179.0(4)
C6 C5 C10 C9 -1.3(7)
C3 C4 C11 C12 55.4(7)
C3 C4 C11 C16 -129.3(5)
C5 C4 C11 C12 -72.6(6)
C5 C4 C11 C16 102.7(6)
C4 C11 C12 C13 176.7(4)
C16 C11 C12 C13 1.3(7)
C11 C12 C13 C14 -1.1(7)
C12 C13 C14 C15 -0.1(7)
C12 C13 C14 C17 -179.4(4)
C13 C14 C15 C16 1.0(8)
C17 C14 C15 C16 -179.7(4)
C14 C15 C16 C11 -0.9(8)
C4 C11 C16 C15 -175.7(5)
C12 C11 C16 C15 -0.3(8)
O1 C1 C18 C19 18.0(7)
O1 C1 C18 C23 -163.6(4)
N1 C1 C18 C19 -159.5(5)
N1 C1 C18 C23 19.0(8)
C1 C18 C19 C20 176.9(5)
C23 C18 C19 C20 -1.5(7)
C18 C19 C20 C21 0.2(7)
C19 C20 C21 C22 1.0(8)
C20 C21 C22 C23 -0.9(8)
C21 C22 C23 C18 -0.4(8)
C1 C18 C23 C22 -176.9(5)
C19 C18 C23 C22 1.6(7)
C51 N51 N52 C52 -0.3(6)
N52 N51 C51 O51 0.2(6)
N52 N51 C51 C68 -177.0(5)
C52 O51 C51 N51 -0.1(5)
C52 O51 C51 C68 177.4(4)
N51 N52 C52 O51 0.2(7)
N51 N52 C52 C53 -177.0(5)
C51 O51 C52 N52 -0.1(6)
C51 O51 C52 C53 177.4(5)
O51 C52 C53 C54 146.1(4)
N52 C52 C53 C54 -36.8(8)
C52 C53 C54 C55 -71.7(6)
C52 C53 C54 C61 161.8(5)
C53 C54 C55 C56 -55.9(7)
C53 C54 C55 C60 126.7(5)
C61 C54 C55 C56 72.7(6)
C61 C54 C55 C60 -104.6(6)
C54 C55 C56 C57 -176.1(4)
C60 C55 C56 C57 1.3(8)
C55 C56 C57 C58 -0.9(7)
C56 C57 C58 Cl51 179.8(4)
C56 C57 C58 C59 0.6(8)
Cl51 C58 C59 C60 -179.8(4)
C57 C58 C59 C60 -0.6(8)
C58 C59 C60 C55 0.9(7)
C54 C55 C60 C59 176.2(4)
C56 C55 C60 C59 -1.3(8)
C53 C54 C61 C62 22.7(7)
C53 C54 C61 C66 -157.0(4)
C55 C54 C61 C62 -104.1(5)
C55 C54 C61 C66 76.1(6)
C54 C61 C62 C63 -179.6(4)
C66 C61 C62 C63 0.1(7)
C61 C62 C63 C64 -0.1(8)
C62 C63 C64 C65 1.0(7)
C62 C63 C64 C67 179.9(4)
C63 C64 C65 C66 -1.9(8)
C67 C64 C65 C66 179.2(5)
C64 C65 C66 C61 1.9(8)
C54 C61 C66 C65 178.7(5)
C62 C61 C66 C65 -1.0(7)
O51 C51 C68 C69 164.2(4)
O51 C51 C68 C73 -18.2(7)
N51 C51 C68 C69 -18.8(8)
N51 C51 C68 C73 158.8(5)
C51 C68 C69 C70 177.3(5)
C73 C68 C69 C70 -0.3(8)
C68 C69 C70 C71 -0.7(8)
C69 C70 C71 C72 1.0(9)
C70 C71 C72 C73 -0.4(9)
C51 C68 C73 C72 -176.6(5)
C69 C68 C73 C72 1.0(7)
C71 C72 C73 C68 -0.6(8)
